data_7152405
loop_
_publ_author_name
'Jaiswal, Rakesh'
'Dickman, Michael H.'
'Kuhnert, Nikolai'

_publ_section_title
;
 First diastereoselective synthesis of methyl caffeoyl- and
 feruloyl-muco-quinates.
;
_journal_issue 27
_journal_name_full 'Organic &amp; biomolecular chemistry'
_journal_page_first 5266
_journal_page_last 5277
_journal_paper_doi 10.1039/c2ob25124h
_journal_volume 10
_journal_year 2012
_chemical_formula_sum 'C14 H24 O8'
_chemical_formula_weight 320.33
_chemical_name_systematic
;
?
;
_space_group_IT_number 19
_symmetry_cell_setting orthorhombic
_symmetry_space_group_name_Hall 'P 2ac 2ab'
_symmetry_space_group_name_H-M 'P 21 21 21'
_atom_sites_solution_hydrogens geom
_atom_sites_solution_primary direct
_atom_sites_solution_secondary difmap
_audit_creation_method SHELXL-97
_cell_angle_alpha 90.00
_cell_angle_beta 90.00
_cell_angle_gamma 90.00
_cell_formula_units_Z 4
_cell_length_a 10.0094(11)
_cell_length_b 12.1210(10)
_cell_length_c 12.9524(12)
_cell_measurement_reflns_used 8566
_cell_measurement_temperature 173(2)
_cell_measurement_theta_max 26.07
_cell_measurement_theta_min 2.57
_cell_volume 1571.4(3)
_computing_cell_refinement 'Bruker SAINT'
_computing_data_collection 'Bruker APEX2'
_computing_data_reduction 'Bruker SAINT'
_computing_molecular_graphics 'Bruker SHELXTL'
_computing_publication_material 'Bruker SHELXTL'
_computing_structure_refinement 'SHELXL-97 (Sheldrick, 2008)'
_computing_structure_solution 'SHELXS-97 (Sheldrick, 2008)'
_diffrn_ambient_temperature 173(2)
_diffrn_measured_fraction_theta_full 0.991
_diffrn_measured_fraction_theta_max 0.991
_diffrn_measurement_device_type 'Bruker APEX-II CCD'
_diffrn_measurement_method '\f and \w scans'
_diffrn_radiation_monochromator graphite
_diffrn_radiation_source 'fine-focus sealed tube'
_diffrn_radiation_type MoK\a
_diffrn_radiation_wavelength 0.71073
_diffrn_reflns_av_R_equivalents 0.0575
_diffrn_reflns_av_sigmaI/netI 0.0392
_diffrn_reflns_limit_h_max 12
_diffrn_reflns_limit_h_min -12
_diffrn_reflns_limit_k_max 15
_diffrn_reflns_limit_k_min -14
_diffrn_reflns_limit_l_max 16
_diffrn_reflns_limit_l_min -16
_diffrn_reflns_number 28020
_diffrn_reflns_theta_full 27.10
_diffrn_reflns_theta_max 27.10
_diffrn_reflns_theta_min 4.07
_exptl_absorpt_coefficient_mu 0.111
_exptl_absorpt_correction_T_max 0.9394
_exptl_absorpt_correction_T_min 0.8085
_exptl_absorpt_correction_type multi-scan
_exptl_absorpt_process_details SADABS
_exptl_crystal_colour colourless
_exptl_crystal_density_diffrn 1.354
_exptl_crystal_density_method 'not measured'
_exptl_crystal_description rod
_exptl_crystal_F_000 688
_exptl_crystal_size_max 1.00
_exptl_crystal_size_mid 0.60
_exptl_crystal_size_min 0.57
_refine_diff_density_max 0.183
_refine_diff_density_min -0.212
_refine_diff_density_rms 0.056
_refine_ls_abs_structure_details 'Flack H D (1983), Acta Cryst. A39, 876-881'
_refine_ls_abs_structure_Flack -0.4(9)
_refine_ls_extinction_method none
_refine_ls_goodness_of_fit_ref 1.078
_refine_ls_hydrogen_treatment none
_refine_ls_matrix_type full
_refine_ls_number_parameters 201
_refine_ls_number_reflns 3445
_refine_ls_number_restraints 0
_refine_ls_restrained_S_all 1.078
_refine_ls_R_factor_all 0.0552
_refine_ls_R_factor_gt 0.0389
_refine_ls_shift/su_max 0.000
_refine_ls_shift/su_mean 0.000
_refine_ls_structure_factor_coef Fsqd
_refine_ls_weighting_details 'calc w=1/[\s^2^(Fo^2^)+(0.0557P)^2^+0.0800P] where P=(Fo^2^+2Fc^2^)/3'
_refine_ls_weighting_scheme calc
_refine_ls_wR_factor_gt 0.0923
_refine_ls_wR_factor_ref 0.0991
_reflns_number_gt 2807
_reflns_number_total 3445
_reflns_threshold_expression >2sigma(I)
_cod_data_source_file c2ob25124h.txt
_cod_data_source_block s4
_cod_depositor_comments
;
The following automatic conversions were performed:

'_symmetry_cell_setting' value 'Orthorhombic' changed to
'orthorhombic' according to
/home/saulius/struct/CIF-dictionaries/cif_core.dic dictionary named
'cif_core.dic' version 2.4.1 from 2010-06-29.

Automatic conversion script
Id: cif_fix_values 1891 2012-01-12 08:04:46Z andrius 
;
_cod_original_sg_symbol_H-M P2(1)2(1)2(1)
_cod_database_code 7152405

loop_
_symmetry_equiv_pos_as_xyz
'x, y, z'
'-x+1/2, -y, z+1/2'
'-x, y+1/2, -z+1/2'
'x+1/2, -y+1/2, -z'

loop_
_atom_site_label
_atom_site_type_symbol
_atom_site_fract_x
_atom_site_fract_y
_atom_site_fract_z
_atom_site_U_iso_or_equiv
_atom_site_adp_type
_atom_site_occupancy
_atom_site_symmetry_multiplicity
_atom_site_calc_flag
_atom_site_refinement_flags
C1 C 0.04901(18) 0.19077(15) 0.59309(12) 0.0233(4) Uani 1 1 d .
C2 C 0.18435(18) 0.16856(15) 0.64429(12) 0.0236(4) Uani 1 1 d .
H2A H 0.2004 0.0881 0.6477 0.028 Uiso 1 1 calc R
H2B H 0.2565 0.2022 0.6025 0.028 Uiso 1 1 calc R
C3 C 0.18626(17) 0.21689(13) 0.75250(13) 0.0201(4) Uani 1 1 d .
H3A H 0.1141 0.1821 0.7949 0.024 Uiso 1 1 calc R
C4 C 0.16398(17) 0.34004(14) 0.74722(13) 0.0190(4) Uani 1 1 d .
H4A H 0.2312 0.3741 0.6999 0.023 Uiso 1 1 calc R
C5 C 0.02432(19) 0.36230(14) 0.70702(13) 0.0231(4) Uani 1 1 d .
H5A H -0.0427 0.3267 0.7536 0.028 Uiso 1 1 calc R
C6 C 0.01239(19) 0.31361(14) 0.59871(13) 0.0238(4) Uani 1 1 d .
H6A H 0.0716 0.3553 0.5515 0.029 Uiso 1 1 calc R
H6B H -0.0806 0.3232 0.5742 0.029 Uiso 1 1 calc R
C7 C 0.32793(17) 0.23880(15) 0.89840(13) 0.0209(4) Uani 1 1 d .
C8 C 0.30275(18) 0.36512(14) 0.89513(13) 0.0207(4) Uani 1 1 d .
C9 C 0.04880(19) 0.15567(15) 0.47961(13) 0.0248(4) Uani 1 1 d .
C10 C 0.1461(2) 0.1790(2) 0.31551(14) 0.0405(5) Uani 1 1 d .
H10A H 0.2210 0.2173 0.2825 0.061 Uiso 1 1 calc R
H10B H 0.0619 0.2043 0.2850 0.061 Uiso 1 1 calc R
H10C H 0.1553 0.0993 0.3049 0.061 Uiso 1 1 calc R
C11 C 0.46663(19) 0.20801(16) 0.93310(13) 0.0281(4) Uani 1 1 d .
H11A H 0.4760 0.1275 0.9327 0.042 Uiso 1 1 calc R
H11B H 0.4818 0.2359 1.0031 0.042 Uiso 1 1 calc R
H11C H 0.5324 0.2405 0.8860 0.042 Uiso 1 1 calc R
C12 C 0.2289(2) 0.08373(17) 0.98661(17) 0.0383(5) Uani 1 1 d .
H12A H 0.1551 0.0657 1.0334 0.057 Uiso 1 1 calc R
H12B H 0.3139 0.0642 1.0194 0.057 Uiso 1 1 calc R
H12C H 0.2189 0.0421 0.9222 0.057 Uiso 1 1 calc R
C13 C 0.29813(19) 0.41750(16) 1.00154(13) 0.0263(4) Uani 1 1 d .
H13A H 0.2817 0.4969 0.9947 0.039 Uiso 1 1 calc R
H13B H 0.3836 0.4056 1.0367 0.039 Uiso 1 1 calc R
H13C H 0.2261 0.3838 1.0420 0.039 Uiso 1 1 calc R
C14 C 0.4039(2) 0.52288(16) 0.81242(16) 0.0387(5) Uani 1 1 d .
H14A H 0.4805 0.5428 0.7691 0.058 Uiso 1 1 calc R
H14B H 0.4080 0.5641 0.8774 0.058 Uiso 1 1 calc R
H14C H 0.3209 0.5410 0.7761 0.058 Uiso 1 1 calc R
O1 O 0.31392(12) 0.19271(10) 0.79739(8) 0.0211(3) Uani 1 1 d .
O2 O 0.17614(11) 0.38779(9) 0.84863(8) 0.0205(3) Uani 1 1 d .
O3 O -0.05124(14) 0.12768(11) 0.64431(9) 0.0307(3) Uani 1 1 d .
H3 H -0.0905 0.0872 0.6013 0.046 Uiso 1 1 calc R
O4 O -0.03359(16) 0.09428(13) 0.44441(10) 0.0426(4) Uani 1 1 d .
O5 O 0.14616(14) 0.20279(11) 0.42559(9) 0.0319(3) Uani 1 1 d .
O6 O -0.00549(15) 0.47564(11) 0.69692(10) 0.0365(4) Uani 1 1 d .
H6 H 0.0275 0.5104 0.7469 0.055 Uiso 1 1 calc R
O7 O 0.22722(12) 0.19856(10) 0.96469(9) 0.0243(3) Uani 1 1 d .
O8 O 0.40742(12) 0.40754(11) 0.83367(9) 0.0258(3) Uani 1 1 d .

loop_
_atom_site_aniso_label
_atom_site_aniso_U_11
_atom_site_aniso_U_22
_atom_site_aniso_U_33
_atom_site_aniso_U_23
_atom_site_aniso_U_13
_atom_site_aniso_U_12
C1 0.0277(10) 0.0215(10) 0.0207(8) 0.0005(7) -0.0027(7) -0.0039(8)
C2 0.0289(10) 0.0185(9) 0.0234(9) -0.0043(7) -0.0036(7) 0.0025(8)
C3 0.0195(9) 0.0187(9) 0.0221(8) -0.0008(7) -0.0037(7) 0.0018(7)
C4 0.0207(9) 0.0181(9) 0.0182(8) -0.0027(7) -0.0017(7) 0.0004(7)
C5 0.0256(10) 0.0198(10) 0.0240(8) -0.0019(7) -0.0016(7) 0.0037(8)
C6 0.0268(10) 0.0233(10) 0.0213(8) 0.0006(7) -0.0052(7) 0.0011(8)
C7 0.0214(10) 0.0225(10) 0.0186(8) -0.0004(7) 0.0007(7) -0.0008(7)
C8 0.0179(9) 0.0220(10) 0.0222(8) -0.0006(7) -0.0010(7) -0.0022(7)
C9 0.0288(10) 0.0199(10) 0.0255(9) 0.0006(7) -0.0063(8) 0.0001(8)
C10 0.0475(13) 0.0521(14) 0.0218(9) -0.0028(9) -0.0036(9) -0.0029(11)
C11 0.0250(10) 0.0319(11) 0.0273(9) 0.0007(8) -0.0039(8) 0.0048(8)
C12 0.0398(13) 0.0279(11) 0.0473(12) 0.0136(9) 0.0047(10) 0.0007(9)
C13 0.0250(10) 0.0283(10) 0.0255(9) -0.0072(8) -0.0017(7) -0.0004(8)
C14 0.0468(14) 0.0257(11) 0.0437(11) 0.0012(9) 0.0057(10) -0.0083(10)
O1 0.0214(6) 0.0214(6) 0.0204(6) -0.0033(5) -0.0034(5) 0.0063(5)
O2 0.0222(6) 0.0183(7) 0.0211(6) -0.0042(5) -0.0022(5) 0.0023(5)
O3 0.0366(8) 0.0300(8) 0.0256(7) 0.0040(5) -0.0036(6) -0.0137(6)
O4 0.0510(10) 0.0483(9) 0.0284(7) -0.0058(7) -0.0071(7) -0.0241(8)
O5 0.0334(8) 0.0413(8) 0.0211(6) -0.0057(6) -0.0013(5) -0.0063(6)
O6 0.0480(9) 0.0272(8) 0.0344(7) -0.0072(6) -0.0136(6) 0.0142(7)
O7 0.0245(7) 0.0235(7) 0.0250(6) 0.0032(5) 0.0031(5) -0.0015(5)
O8 0.0247(7) 0.0233(7) 0.0293(6) -0.0008(5) 0.0042(5) -0.0038(5)

loop_
_atom_type_symbol
_atom_type_description
_atom_type_scat_dispersion_real
_atom_type_scat_dispersion_imag
_atom_type_scat_source
C C 0.0033 0.0016 'International Tables Vol C Tables 4.2.6.8 and 6.1.1.4'
H H 0.0000 0.0000 'International Tables Vol C Tables 4.2.6.8 and 6.1.1.4'
O O 0.0106 0.0060 'International Tables Vol C Tables 4.2.6.8 and 6.1.1.4'

loop_
_geom_angle_atom_site_label_1
_geom_angle_atom_site_label_2
_geom_angle_atom_site_label_3
_geom_angle
O3 C1 C9 107.27(14)
O3 C1 C2 109.07(13)
C9 C1 C2 111.59(15)
O3 C1 C6 109.29(15)
C9 C1 C6 108.35(14)
C2 C1 C6 111.16(14)
C3 C2 C1 110.04(14)
C3 C2 H2A 109.7
C1 C2 H2A 109.7
C3 C2 H2B 109.7
C1 C2 H2B 109.7
H2A C2 H2B 108.2
O1 C3 C4 110.60(13)
O1 C3 C2 107.84(13)
C4 C3 C2 109.71(14)
O1 C3 H3A 109.6
C4 C3 H3A 109.6
C2 C3 H3A 109.6
O2 C4 C3 110.07(13)
O2 C4 C5 108.64(13)
C3 C4 C5 109.12(13)
O2 C4 H4A 109.7
C3 C4 H4A 109.7
C5 C4 H4A 109.7
O6 C5 C4 113.57(15)
O6 C5 C6 105.93(14)
C4 C5 C6 108.60(14)
O6 C5 H5A 109.5
C4 C5 H5A 109.5
C6 C5 H5A 109.5
C5 C6 C1 113.57(14)
C5 C6 H6A 108.9
C1 C6 H6A 108.9
C5 C6 H6B 108.9
C1 C6 H6B 108.9
H6A C6 H6B 107.7
O7 C7 O1 110.60(14)
O7 C7 C11 113.03(14)
O1 C7 C11 105.47(14)
O7 C7 C8 103.98(14)
O1 C7 C8 110.15(13)
C11 C7 C8 113.71(15)
O8 C8 O2 110.49(13)
O8 C8 C13 112.46(14)
O2 C8 C13 105.97(14)
O8 C8 C7 104.71(13)
O2 C8 C7 110.18(13)
C13 C8 C7 113.12(14)
O4 C9 O5 124.76(16)
O4 C9 C1 122.54(17)
O5 C9 C1 112.67(15)
O5 C10 H10A 109.5
O5 C10 H10B 109.5
H10A C10 H10B 109.5
O5 C10 H10C 109.5
H10A C10 H10C 109.5
H10B C10 H10C 109.5
C7 C11 H11A 109.5
C7 C11 H11B 109.5
H11A C11 H11B 109.5
C7 C11 H11C 109.5
H11A C11 H11C 109.5
H11B C11 H11C 109.5
O7 C12 H12A 109.5
O7 C12 H12B 109.5
H12A C12 H12B 109.5
O7 C12 H12C 109.5
H12A C12 H12C 109.5
H12B C12 H12C 109.5
C8 C13 H13A 109.5
C8 C13 H13B 109.5
H13A C13 H13B 109.5
C8 C13 H13C 109.5
H13A C13 H13C 109.5
H13B C13 H13C 109.5
O8 C14 H14A 109.5
O8 C14 H14B 109.5
H14A C14 H14B 109.5
O8 C14 H14C 109.5
H14A C14 H14C 109.5
H14B C14 H14C 109.5
C7 O1 C3 112.25(13)
C8 O2 C4 112.45(12)
C1 O3 H3 109.5
C9 O5 C10 115.50(15)
C5 O6 H6 109.5
C7 O7 C12 116.85(15)
C8 O8 C14 116.59(14)

loop_
_geom_bond_atom_site_label_1
_geom_bond_atom_site_label_2
_geom_bond_distance
C1 O3 1.425(2)
C1 C9 1.530(2)
C1 C2 1.532(2)
C1 C6 1.535(2)
C2 C3 1.519(2)
C2 H2A 0.9900
C2 H2B 0.9900
C3 O1 1.434(2)
C3 C4 1.511(2)
C3 H3A 1.0000
C4 O2 1.4406(19)
C4 C5 1.516(3)
C4 H4A 1.0000
C5 O6 1.412(2)
C5 C6 1.527(2)
C5 H5A 1.0000
C6 H6A 0.9900
C6 H6B 0.9900
C7 O7 1.411(2)
C7 O1 1.430(2)
C7 C11 1.506(2)
C7 C8 1.552(2)
C8 O8 1.413(2)
C8 O2 1.430(2)
C8 C13 1.518(2)
C9 O4 1.201(2)
C9 O5 1.329(2)
C10 O5 1.455(2)
C10 H10A 0.9800
C10 H10B 0.9800
C10 H10C 0.9800
C11 H11A 0.9800
C11 H11B 0.9800
C11 H11C 0.9800
C12 O7 1.421(2)
C12 H12A 0.9800
C12 H12B 0.9800
C12 H12C 0.9800
C13 H13A 0.9800
C13 H13B 0.9800
C13 H13C 0.9800
C14 O8 1.425(2)
C14 H14A 0.9800
C14 H14B 0.9800
C14 H14C 0.9800
O3 H3 0.8400
O6 H6 0.8400

loop_
_geom_hbond_atom_site_label_D
_geom_hbond_atom_site_label_H
_geom_hbond_atom_site_label_A
_geom_hbond_distance_DH
_geom_hbond_distance_HA
_geom_hbond_distance_DA
_geom_hbond_angle_DHA
_geom_hbond_site_symmetry_A
O3 H3 O4 0.84 2.11 2.6265(17) 119.3 .
O3 H3 O2 0.84 2.65 3.1664(16) 121.5 3_546
O6 H6 O3 0.84 2.02 2.8192(18) 159.9 3_556
O6 H6 O2 0.84 2.48 2.8811(17) 110.2 .

loop_
_geom_torsion_atom_site_label_1
_geom_torsion_atom_site_label_2
_geom_torsion_atom_site_label_3
_geom_torsion_atom_site_label_4
_geom_torsion
O3 C1 C2 C3 -68.49(18)
C9 C1 C2 C3 173.17(15)
C6 C1 C2 C3 52.08(19)
C1 C2 C3 O1 179.26(14)
C1 C2 C3 C4 -60.22(18)
O1 C3 C4 O2 -56.63(17)
C2 C3 C4 O2 -175.48(14)
O1 C3 C4 C5 -175.76(13)
C2 C3 C4 C5 65.40(18)
O2 C4 C5 O6 61.35(18)
C3 C4 C5 O6 -178.63(15)
O2 C4 C5 C6 178.92(14)
C3 C4 C5 C6 -61.07(18)
O6 C5 C6 C1 176.87(15)
C4 C5 C6 C1 54.54(19)
O3 C1 C6 C5 69.91(18)
C9 C1 C6 C5 -173.51(15)
C2 C1 C6 C5 -50.5(2)
O7 C7 C8 O8 176.80(12)
O1 C7 C8 O8 -64.68(16)
C11 C7 C8 O8 53.45(17)
O7 C7 C8 O2 -64.39(16)
O1 C7 C8 O2 54.14(17)
C11 C7 C8 O2 172.27(14)
O7 C7 C8 C13 54.01(18)
O1 C7 C8 C13 172.53(14)
C11 C7 C8 C13 -69.34(19)
O3 C1 C9 O4 7.0(3)
C2 C1 C9 O4 126.4(2)
C6 C1 C9 O4 -110.9(2)
O3 C1 C9 O5 -174.84(15)
C2 C1 C9 O5 -55.4(2)
C6 C1 C9 O5 67.3(2)
O7 C7 O1 C3 58.52(18)
C11 C7 O1 C3 -178.95(13)
C8 C7 O1 C3 -55.85(17)
C4 C3 O1 C7 57.68(17)
C2 C3 O1 C7 177.64(13)
O8 C8 O2 C4 59.56(17)
C13 C8 O2 C4 -178.36(13)
C7 C8 O2 C4 -55.66(17)
C3 C4 O2 C8 57.16(17)
C5 C4 O2 C8 176.58(13)
O4 C9 O5 C10 2.3(3)
C1 C9 O5 C10 -175.88(16)
O1 C7 O7 C12 64.64(19)
C11 C7 O7 C12 -53.4(2)
C8 C7 O7 C12 -177.14(14)
O2 C8 O8 C14 57.65(18)
C13 C8 O8 C14 -60.53(19)
C7 C8 O8 C14 176.26(14)
